data_2215972
loop_
_publ_author_name
'Jun-Lin Bai'
'Hong Zhou'
'Zhi-Quan Pan'
'Xiang-Gao Meng'

_publ_section_title
;[\m-10,21-Difluoro-3,6,14,17-tetrazatricyclo[17.3.1.1^8,12^]tetracosa-1(23),2,6,8,10,12(24),13,17,19,21-decaene-23,24-diolato-\k^4^<i>N</i>^3^,<i>N</i>^6^,<i>O</i>^23^,<i>O</i>^24^:\k^4^<i>N</i>^14^,<i>N</i>^17^,<i>O</i>^23^,<i>O</i>^24^]bis[methanolcopper(II)]
 bis(perchlorate)
;
_journal_coeditor_code HG2298
_journal_issue 11
_journal_name_full 'Acta Crystallographica Section E'
_journal_page_first m2641
_journal_page_last m2641
_journal_paper_doi 10.1107/S1600536807047009
_journal_volume 63
_journal_year 2007
_chemical_formula_iupac '[Cu2 (C20 H16 F2 N4 O2) (C H4 O)2] (Cl O4)2'
_chemical_formula_moiety 'C22 H24 Cu2 F2 N4 O4, 2(Cl O4)'
_chemical_formula_sum 'C22 H24 Cl2 Cu2 F2 N4 O12'
_chemical_formula_weight 772.43
_chemical_name_systematic
;\k^4^N^3^,N^6^,O^23^,O^24^:\k^4^N^14^,N^17^,O^23^,O^24^]bis[methanolcopper(II)]
bis(perchlorate)
;
_space_group_IT_number 2
_symmetry_cell_setting triclinic
_symmetry_space_group_name_Hall '-P 1'
_symmetry_space_group_name_H-M 'P -1'
_atom_sites_solution_hydrogens geom
_atom_sites_solution_primary direct
_atom_sites_solution_secondary difmap
_audit_creation_method SHELXL-97
_cell_angle_alpha 103.127(3)
_cell_angle_beta 96.272(3)
_cell_angle_gamma 97.569(3)
_cell_formula_units_Z 1
_cell_length_a 7.8124(13)
_cell_length_b 8.4132(15)
_cell_length_c 10.8144(18)
_cell_measurement_reflns_used 1982
_cell_measurement_temperature 296(2)
_cell_measurement_theta_max 29.04
_cell_measurement_theta_min 2.52
_cell_volume 679.0(2)
_computing_cell_refinement 'SAINT (Bruker, 2000)'
_computing_data_collection 'SMART (Bruker, 2000)'
_computing_data_reduction 'SAINT (Bruker, 2000)'
_computing_molecular_graphics 'SHELXTL (Bruker, 2000)'
_computing_publication_material 'SHELXTL (Bruker, 2000)'
_computing_structure_refinement 'SHELXTL (Bruker, 2000)'
_computing_structure_solution 'SHELXTL (Bruker, 2000)'
_diffrn_ambient_temperature 296(2)
_diffrn_measured_fraction_theta_full 0.982
_diffrn_measured_fraction_theta_max 0.982
_diffrn_measurement_device_type 'Bruker SMART CCD area-detector'
_diffrn_measurement_method '\f and \w'
_diffrn_radiation_monochromator graphite
_diffrn_radiation_source 'fine-focus sealed tube'
_diffrn_radiation_type MoK\a
_diffrn_radiation_wavelength 0.71073
_diffrn_reflns_av_R_equivalents 0.0109
_diffrn_reflns_av_sigmaI/netI 0.0216
_diffrn_reflns_limit_h_max 9
_diffrn_reflns_limit_h_min -9
_diffrn_reflns_limit_k_max 9
_diffrn_reflns_limit_k_min -10
_diffrn_reflns_limit_l_max 11
_diffrn_reflns_limit_l_min -13
_diffrn_reflns_number 3953
_diffrn_reflns_theta_full 26.00
_diffrn_reflns_theta_max 26.00
_diffrn_reflns_theta_min 2.52
_exptl_absorpt_coefficient_mu 1.849
_exptl_absorpt_correction_T_max 0.8367
_exptl_absorpt_correction_T_min 0.7087
_exptl_absorpt_correction_type multi-scan
_exptl_absorpt_process_details '(SADABS; Bruker, 2000)'
_exptl_crystal_colour blue
_exptl_crystal_density_diffrn 1.889
_exptl_crystal_density_method 'not measured'
_exptl_crystal_description block
_exptl_crystal_F_000 390
_exptl_crystal_size_max 0.20
_exptl_crystal_size_mid 0.20
_exptl_crystal_size_min 0.10
_refine_diff_density_max 0.313
_refine_diff_density_min -0.239
_refine_ls_extinction_method none
_refine_ls_goodness_of_fit_ref 1.067
_refine_ls_hydrogen_treatment mixed
_refine_ls_matrix_type full
_refine_ls_number_parameters 203
_refine_ls_number_reflns 2633
_refine_ls_number_restraints 0
_refine_ls_restrained_S_all 1.067
_refine_ls_R_factor_all 0.0376
_refine_ls_R_factor_gt 0.0310
_refine_ls_shift/su_max 0.000
_refine_ls_shift/su_mean 0.000
_refine_ls_structure_factor_coef Fsqd
_refine_ls_weighting_details 'calc w=1/[\s^2^(Fo^2^)+(0.0487P)^2^+0.1892P] where P=(Fo^2^+2Fc^2^)/3'
_refine_ls_weighting_scheme calc
_refine_ls_wR_factor_gt 0.0824
_refine_ls_wR_factor_ref 0.0864
_reflns_number_gt 2268
_reflns_number_total 2633
_reflns_threshold_expression I>2\s(I)
_cod_data_source_file hg2298.cif
_cod_data_source_block I
_cod_database_code 2215972
_cod_database_fobs_code 2215972

loop_
_symmetry_equiv_pos_as_xyz
'x, y, z'
'-x, -y, -z'

loop_
_atom_site_type_symbol
_atom_site_label
_atom_site_fract_x
_atom_site_fract_y
_atom_site_fract_z
_atom_site_U_iso_or_equiv
_atom_site_adp_type
_atom_site_calc_flag
_atom_site_refinement_flags
_atom_site_occupancy
Cu Cu1 0.01488(4) -0.09325(4) 0.37234(3) 0.04503(13) Uani d . 1
C C1 0.2955(3) 0.1735(3) 0.5123(2) 0.0370(5) Uani d . 1
C C2 0.3570(3) 0.3063(3) 0.6204(2) 0.0354(5) Uani d . 1
C C3 0.5275(3) 0.3910(3) 0.6307(2) 0.0420(6) Uani d . 1
H H3 0.5719 0.4799 0.7003 0.050 Uiso calc R 1
C C4 0.6272(3) 0.3414(3) 0.5374(3) 0.0442(6) Uani d . 1
C C5 0.5696(3) 0.2153(3) 0.4317(2) 0.0417(6) Uani d . 1
H H5 0.6421 0.1883 0.3700 0.050 Uiso calc R 1
C C6 0.4006(3) 0.1256(3) 0.4157(2) 0.0358(5) Uani d . 1
C C7 0.3459(3) -0.0089(3) 0.2995(2) 0.0390(5) Uani d . 1
H H7 0.4248 -0.0265 0.2412 0.047 Uiso calc R 1
C C8 0.1400(4) -0.2311(3) 0.1512(2) 0.0459(6) Uani d . 1
H H8A 0.2396 -0.2760 0.1197 0.055 Uiso calc R 1
H H8B 0.0860 -0.1823 0.0869 0.055 Uiso calc R 1
C C9 0.0077(3) -0.3705(3) 0.1745(2) 0.0432(6) Uani d . 1
H H9A -0.0661 -0.4279 0.0946 0.052 Uiso calc R 1
H H9B 0.0694 -0.4498 0.2056 0.052 Uiso calc R 1
C C10 -0.2534(3) -0.3680(3) 0.2794(2) 0.0386(5) Uani d . 1
H H10 -0.3024 -0.4645 0.2179 0.046 Uiso calc R 1
C C11 -0.0536(4) 0.2138(4) 0.2389(4) 0.0703(9) Uani d . 1
H H11A -0.0062 0.2864 0.3210 0.105 Uiso calc R 1
H H11B -0.1355 0.2649 0.1947 0.105 Uiso calc R 1
H H11C 0.0391 0.1924 0.1891 0.105 Uiso calc R 1
Cl Cl2 0.37721(9) 0.23525(8) 0.03502(6) 0.04801(18) Uani d . 1
F F1 0.7932(2) 0.4251(2) 0.54902(17) 0.0679(5) Uani d . 1
N N1 0.1980(3) -0.1037(2) 0.27212(19) 0.0394(5) Uani d . 1
N N2 -0.1008(3) -0.2997(2) 0.27003(18) 0.0368(4) Uani d . 1
O O1 0.1343(2) 0.0926(2) 0.49992(17) 0.0534(5) Uani d . 1
O O2 -0.1394(3) 0.0628(2) 0.25626(19) 0.0533(5) Uani d D 1
O O3 0.2525(4) 0.0916(3) 0.0236(3) 0.0959(9) Uani d . 1
O O4 0.4365(3) 0.2247(4) -0.0854(2) 0.0825(7) Uani d . 1
O O5 0.2965(4) 0.3775(3) 0.0673(3) 0.0877(8) Uani d . 1
O O6 0.5174(3) 0.2428(3) 0.1313(2) 0.0847(8) Uani d . 1
H H2 -0.178(6) 0.007(5) 0.185(2) 0.127 Uiso d D 1

loop_
_atom_site_aniso_label
_atom_site_aniso_U_11
_atom_site_aniso_U_22
_atom_site_aniso_U_33
_atom_site_aniso_U_12
_atom_site_aniso_U_13
_atom_site_aniso_U_23
Cu1 0.0476(2) 0.0403(2) 0.03627(19) -0.00728(14) 0.01882(14) -0.01080(13)
C1 0.0417(13) 0.0348(12) 0.0315(12) 0.0000(10) 0.0084(10) 0.0038(10)
C2 0.0400(12) 0.0314(12) 0.0326(12) 0.0025(10) 0.0041(10) 0.0056(9)
C3 0.0412(13) 0.0396(13) 0.0391(13) 0.0004(11) 0.0001(11) 0.0036(11)
C4 0.0329(12) 0.0492(15) 0.0474(15) -0.0003(11) 0.0016(11) 0.0111(12)
C5 0.0363(12) 0.0491(15) 0.0408(14) 0.0062(11) 0.0098(10) 0.0119(11)
C6 0.0395(12) 0.0365(12) 0.0322(12) 0.0049(10) 0.0085(10) 0.0089(10)
C7 0.0430(13) 0.0401(13) 0.0355(13) 0.0083(11) 0.0170(10) 0.0065(10)
C8 0.0538(15) 0.0460(14) 0.0324(13) 0.0045(12) 0.0163(11) -0.0045(11)
C9 0.0511(14) 0.0359(13) 0.0363(13) 0.0047(11) 0.0125(11) -0.0056(10)
C10 0.0480(14) 0.0310(12) 0.0316(12) 0.0035(10) 0.0026(10) 0.0001(9)
C11 0.0641(19) 0.063(2) 0.089(3) 0.0053(16) 0.0208(18) 0.0283(19)
Cl2 0.0509(4) 0.0473(4) 0.0397(4) 0.0023(3) 0.0051(3) 0.0021(3)
F1 0.0386(8) 0.0844(13) 0.0654(11) -0.0136(8) 0.0076(8) 0.0003(9)
N1 0.0470(11) 0.0349(11) 0.0326(10) 0.0030(9) 0.0131(9) -0.0008(8)
N2 0.0432(11) 0.0340(10) 0.0295(10) 0.0037(9) 0.0090(8) -0.0002(8)
O1 0.0478(10) 0.0536(11) 0.0412(10) -0.0181(9) 0.0211(8) -0.0163(8)
O2 0.0550(11) 0.0431(11) 0.0543(12) 0.0014(9) 0.0079(9) 0.0001(9)
O3 0.0901(18) 0.0763(18) 0.103(2) -0.0284(14) 0.0149(16) 0.0088(15)
O4 0.0919(18) 0.113(2) 0.0528(13) 0.0309(16) 0.0281(13) 0.0240(14)
O5 0.0994(18) 0.0747(17) 0.0813(17) 0.0365(15) 0.0077(15) -0.0065(13)
O6 0.0933(18) 0.0789(17) 0.0677(16) 0.0063(14) -0.0271(14) 0.0115(13)

loop_
_atom_type_symbol
_atom_type_description
_atom_type_scat_dispersion_real
_atom_type_scat_dispersion_imag
_atom_type_scat_source
C C 0.0033 0.0016 'International Tables Vol C Tables 4.2.6.8 and 6.1.1.4'
H H 0.0000 0.0000 'International Tables Vol C Tables 4.2.6.8 and 6.1.1.4'
N N 0.0061 0.0033 'International Tables Vol C Tables 4.2.6.8 and 6.1.1.4'
O O 0.0106 0.0060 'International Tables Vol C Tables 4.2.6.8 and 6.1.1.4'
F F 0.0171 0.0103 'International Tables Vol C Tables 4.2.6.8 and 6.1.1.4'
Cl Cl 0.1484 0.1585 'International Tables Vol C Tables 4.2.6.8 and 6.1.1.4'
Cu Cu 0.3201 1.2651 'International Tables Vol C Tables 4.2.6.8 and 6.1.1.4'

loop_
_geom_angle_atom_site_label_1
_geom_angle_atom_site_label_2
_geom_angle_atom_site_label_3
_geom_angle_site_symmetry_1
_geom_angle_site_symmetry_3
_geom_angle
N2 Cu1 N1 . . 90.13(8)
N2 Cu1 O1 . . 169.19(9)
N1 Cu1 O1 . . 94.42(8)
N2 Cu1 O1 . 2_556 93.32(8)
N1 Cu1 O1 . 2_556 167.69(9)
O1 Cu1 O1 . 2_556 80.26(8)
N2 Cu1 O2 . . 94.58(8)
N1 Cu1 O2 . . 95.01(8)
O1 Cu1 O2 . . 94.78(8)
O1 Cu1 O2 2_556 . 96.48(8)
N2 Cu1 Cu1 . 2_556 132.72(6)
N1 Cu1 Cu1 . 2_556 133.72(6)
O1 Cu1 Cu1 . 2_556 40.28(5)
O1 Cu1 Cu1 2_556 2_556 39.98(5)
O2 Cu1 Cu1 . 2_556 97.38(5)
O1 C1 C2 . . 119.1(2)
O1 C1 C6 . . 119.2(2)
C2 C1 C6 . . 121.7(2)
C3 C2 C1 . . 118.1(2)
C3 C2 C10 . 2_556 117.1(2)
C1 C2 C10 . 2_556 124.8(2)
C4 C3 C2 . . 119.3(2)
C4 C3 H3 . . 120.4
C2 C3 H3 . . 120.4
C5 C4 C3 . . 123.6(2)
C5 C4 F1 . . 117.9(2)
C3 C4 F1 . . 118.5(2)
C4 C5 C6 . . 120.0(2)
C4 C5 H5 . . 120.0
C6 C5 H5 . . 120.0
C5 C6 C1 . . 117.4(2)
C5 C6 C7 . . 117.4(2)
C1 C6 C7 . . 125.2(2)
N1 C7 C6 . . 125.0(2)
N1 C7 H7 . . 117.5
C6 C7 H7 . . 117.5
N1 C8 C9 . . 109.45(19)
N1 C8 H8A . . 109.8
C9 C8 H8A . . 109.8
N1 C8 H8B . . 109.8
C9 C8 H8B . . 109.8
H8A C8 H8B . . 108.2
N2 C9 C8 . . 109.70(19)
N2 C9 H9A . . 109.7
C8 C9 H9A . . 109.7
N2 C9 H9B . . 109.7
C8 C9 H9B . . 109.7
H9A C9 H9B . . 108.2
N2 C10 C2 . 2_556 125.1(2)
N2 C10 H10 . . 117.5
C2 C10 H10 2_556 . 117.5
O2 C11 H11A . . 109.5
O2 C11 H11B . . 109.5
H11A C11 H11B . . 109.5
O2 C11 H11C . . 109.5
H11A C11 H11C . . 109.5
H11B C11 H11C . . 109.5
O6 Cl2 O4 . . 110.58(16)
O6 Cl2 O5 . . 109.79(16)
O4 Cl2 O5 . . 109.75(16)
O6 Cl2 O3 . . 109.72(18)
O4 Cl2 O3 . . 107.74(18)
O5 Cl2 O3 . . 109.22(18)
C7 N1 C8 . . 124.5(2)
C7 N1 Cu1 . . 126.02(17)
C8 N1 Cu1 . . 109.37(15)
C10 N2 C9 . . 124.4(2)
C10 N2 Cu1 . . 125.07(17)
C9 N2 Cu1 . . 110.53(15)
C1 O1 Cu1 . . 130.12(15)
C1 O1 Cu1 . 2_556 128.21(16)
Cu1 O1 Cu1 . 2_556 99.74(8)
C11 O2 Cu1 . . 119.82(19)
C11 O2 H2 . . 105(4)
Cu1 O2 H2 . . 110(4)

loop_
_geom_bond_atom_site_label_1
_geom_bond_atom_site_label_2
_geom_bond_site_symmetry_2
_geom_bond_distance
Cu1 N2 . 1.885(2)
Cu1 N1 . 1.886(2)
Cu1 O1 . 1.8905(17)
Cu1 O1 2_556 1.9021(17)
Cu1 O2 . 2.364(2)
Cu1 Cu1 2_556 2.8998(7)
C1 O1 . 1.327(3)
C1 C2 . 1.409(3)
C1 C6 . 1.418(3)
C2 C3 . 1.406(3)
C2 C10 2_556 1.465(3)
C3 C4 . 1.366(4)
C3 H3 . 0.9300
C4 C5 . 1.359(4)
C4 F1 . 1.370(3)
C5 C6 . 1.404(3)
C5 H5 . 0.9300
C6 C7 . 1.467(3)
C7 N1 . 1.279(3)
C7 H7 . 0.9300
C8 N1 . 1.473(3)
C8 C9 . 1.543(4)
C8 H8A . 0.9700
C8 H8B . 0.9700
C9 N2 . 1.479(3)
C9 H9A . 0.9700
C9 H9B . 0.9700
C10 N2 . 1.278(3)
C10 C2 2_556 1.465(3)
C10 H10 . 0.9300
C11 O2 . 1.418(4)
C11 H11A . 0.9600
C11 H11B . 0.9600
C11 H11C . 0.9600
Cl2 O6 . 1.411(2)
Cl2 O4 . 1.417(2)
Cl2 O5 . 1.417(2)
Cl2 O3 . 1.421(3)
O1 Cu1 2_556 1.9022(17)
O2 H2 . 0.810(10)

loop_
_geom_hbond_atom_site_label_D
_geom_hbond_atom_site_label_H
_geom_hbond_atom_site_label_A
_geom_hbond_site_symmetry_A
_geom_hbond_distance_DH
_geom_hbond_distance_HA
_geom_hbond_distance_DA
_geom_hbond_angle_DHA
C10 H10 O6 1_445 0.93 2.58 3.456(4) 156
C7 H7 O4 2_655 0.93 2.53 3.364(3) 150
C5 H5 O2 1_655 0.93 2.43 3.319(3) 161
C3 H3 O5 2_666 0.93 2.56 3.431(4) 156
C9 H9A O5 2 0.97 2.52 3.321(4) 140
O2 H2 O4 2 0.810(10) 2.57(4) 3.195(3) 135(4)
O2 H2 O3 2 0.810(10) 2.199(16) 2.993(4) 166(5)

loop_
_geom_torsion_atom_site_label_1
_geom_torsion_atom_site_label_2
_geom_torsion_atom_site_label_3
_geom_torsion_atom_site_label_4
_geom_torsion_site_symmetry_1
_geom_torsion_site_symmetry_4
_geom_torsion
O1 C1 C2 C3 . . -179.4(2)
C6 C1 C2 C3 . . -0.2(4)
O1 C1 C2 C10 . 2_556 -2.3(4)
C6 C1 C2 C10 . 2_556 176.8(2)
C1 C2 C3 C4 . . -0.6(4)
C10 C2 C3 C4 2_556 . -177.9(2)
C2 C3 C4 C5 . . 1.6(4)
C2 C3 C4 F1 . . -179.9(2)
C3 C4 C5 C6 . . -1.6(4)
F1 C4 C5 C6 . . 179.9(2)
C4 C5 C6 C1 . . 0.7(4)
C4 C5 C6 C7 . . 179.9(2)
O1 C1 C6 C5 . . 179.4(2)
C2 C1 C6 C5 . . 0.2(3)
O1 C1 C6 C7 . . 0.2(4)
C2 C1 C6 C7 . . -178.9(2)
C5 C6 C7 N1 . . 178.6(2)
C1 C6 C7 N1 . . -2.3(4)
N1 C8 C9 N2 . . 35.4(3)
C6 C7 N1 C8 . . 175.7(2)
C6 C7 N1 Cu1 . . 0.6(4)
C9 C8 N1 C7 . . 152.6(2)
C9 C8 N1 Cu1 . . -31.5(2)
N2 Cu1 N1 C7 . . -168.4(2)
O1 Cu1 N1 C7 . . 1.8(2)
O1 Cu1 N1 C7 2_556 . -62.0(5)
O2 Cu1 N1 C7 . . 97.0(2)
Cu1 Cu1 N1 C7 2_556 . -8.2(3)
N2 Cu1 N1 C8 . . 15.90(17)
O1 Cu1 N1 C8 . . -173.91(17)
O1 Cu1 N1 C8 2_556 . 122.3(4)
O2 Cu1 N1 C8 . . -78.71(17)
Cu1 Cu1 N1 C8 2_556 . 176.09(13)
C2 C10 N2 C9 2_556 . 174.9(2)
C2 C10 N2 Cu1 2_556 . -6.7(3)
C8 C9 N2 C10 . . 155.9(2)
C8 C9 N2 Cu1 . . -22.7(2)
N1 Cu1 N2 C10 . . -174.2(2)
O1 Cu1 N2 C10 . . 70.8(5)
O1 Cu1 N2 C10 2_556 . 17.6(2)
O2 Cu1 N2 C10 . . -79.2(2)
Cu1 Cu1 N2 C10 2_556 . 25.3(2)
N1 Cu1 N2 C9 . . 4.38(17)
O1 Cu1 N2 C9 . . -110.6(4)
O1 Cu1 N2 C9 2_556 . -163.80(16)
O2 Cu1 N2 C9 . . 99.42(16)
Cu1 Cu1 N2 C9 2_556 . -156.14(13)
C2 C1 O1 Cu1 . . -177.49(18)
C6 C1 O1 Cu1 . . 3.3(4)
C2 C1 O1 Cu1 . 2_556 -16.6(3)
C6 C1 O1 Cu1 . 2_556 164.21(18)
N2 Cu1 O1 C1 . . 110.7(4)
N1 Cu1 O1 C1 . . -4.0(2)
O1 Cu1 O1 C1 2_556 . 164.9(3)
O2 Cu1 O1 C1 . . -99.4(2)
Cu1 Cu1 O1 C1 2_556 . 164.9(3)
N2 Cu1 O1 Cu1 . 2_556 -54.2(4)
N1 Cu1 O1 Cu1 . 2_556 -168.81(10)
O1 Cu1 O1 Cu1 2_556 2_556 0.0
O2 Cu1 O1 Cu1 . 2_556 95.78(9)
N2 Cu1 O2 C11 . . -144.7(2)
N1 Cu1 O2 C11 . . -54.2(2)
O1 Cu1 O2 C11 . . 40.7(2)
O1 Cu1 O2 C11 2_556 . 121.4(2)
Cu1 Cu1 O2 C11 2_556 . 81.1(2)
